data_7227246
loop_
_publ_author_name
'Szafra\'nski, Marek'

_publ_section_title
;
 Comment on &#x201C;1,4-Diazabicyclo[2.2.2]octane-based disalts showing
 non-centrosymmetric structures and phase transition behaviors&#x201D; by
 X.-B. Han, P. Hu, C. Shi and W. Zhang, CrystEngComm, 2016, 18, 1563
;
_journal_issue 1
_journal_name_full CrystEngComm
_journal_page_first 179
_journal_paper_doi 10.1039/C6CE01469K
_journal_volume 19
_journal_year 2017
_chemical_formula_moiety 'H2 O, C6 H14 N2, 2(B F4)'
_chemical_formula_sum 'C6 H16 B2 F8 N2 O'
_chemical_formula_weight 305.83
_chemical_name_common 'dabco ditetrafluoroborate monohydrate'
_space_group_crystal_system triclinic
_space_group_IT_number 1
_space_group_name_Hall 'P 1'
_space_group_name_H-M_alt 'P 1'
_symmetry_space_group_name_Hall 'P 1'
_symmetry_space_group_name_H-M 'P 1'
_atom_sites_solution_hydrogens mixed
_atom_sites_solution_primary direct
_atom_sites_solution_secondary difmap
_audit_creation_date 2016-08-29
_audit_creation_method
;
Olex2 1.2
(compiled 2016.02.19 svn.r3266 for OlexSys, GUI svn.r5155)
;
_audit_update_record
;
2016-09-01 deposited with the CCDC.
2016-11-23 downloaded from the CCDC.
;
_cell_angle_alpha 90.0033(17)
_cell_angle_beta 89.9908(18)
_cell_angle_gamma 90.0086(18)
_cell_formula_units_Z 4
_cell_length_a 7.80890(18)
_cell_length_b 11.6361(2)
_cell_length_c 12.9991(3)
_cell_measurement_reflns_used 14308
_cell_measurement_temperature 150.0(1)
_cell_measurement_theta_max 29.7690
_cell_measurement_theta_min 2.6070
_cell_volume 1181.17(4)
_computing_cell_refinement CrysAlisRED
_computing_data_collection CrysAlisCCD
_computing_data_reduction CrysAlisRED
_computing_molecular_graphics 'Olex2 (Dolomanov et al., 2009)'
_computing_publication_material 'Olex2 (Dolomanov et al., 2009)'
_computing_structure_refinement 'ShelXL (Sheldrick, 2015)'
_computing_structure_solution 'SHELXS-97 (Sheldrick, 1990)'
_diffrn_ambient_temperature 150.0(1)
_diffrn_measured_fraction_theta_full 1.000
_diffrn_measured_fraction_theta_max 0.960
_diffrn_measurement_device_type 'Xcalibur, Atlas, Gemini ultra'
_diffrn_measurement_method '\w scans'
_diffrn_radiation_monochromator graphite
_diffrn_radiation_source 'fine-focus sealed tube'
_diffrn_radiation_type MoK\a
_diffrn_radiation_wavelength 0.71073
_diffrn_reflns_av_R_equivalents 0.0194
_diffrn_reflns_av_unetI/netI 0.0210
_diffrn_reflns_Laue_measured_fraction_full 1.000
_diffrn_reflns_Laue_measured_fraction_max 0.960
_diffrn_reflns_limit_h_max 10
_diffrn_reflns_limit_h_min -11
_diffrn_reflns_limit_k_max 15
_diffrn_reflns_limit_k_min -16
_diffrn_reflns_limit_l_max 18
_diffrn_reflns_limit_l_min -18
_diffrn_reflns_number 30695
_diffrn_reflns_point_group_measured_fraction_full 1.000
_diffrn_reflns_point_group_measured_fraction_max 0.940
_diffrn_reflns_theta_full 25.242
_diffrn_reflns_theta_max 30.202
_diffrn_reflns_theta_min 2.349
_exptl_absorpt_coefficient_mu 0.195
_exptl_crystal_colour colourless
_exptl_crystal_density_diffrn 1.720
_exptl_crystal_description plate
_exptl_crystal_F_000 624
_exptl_crystal_size_max 0.58
_exptl_crystal_size_mid 0.22
_exptl_crystal_size_min 0.10
_refine_diff_density_max 0.206
_refine_diff_density_min -0.144
_refine_diff_density_rms 0.033
_refine_ls_abs_structure_details
;
 Flack x determined using 5876 quotients [(I+)-(I-)]/[(I+)+(I-)]
 (Parsons, Flack and Wagner, Acta Cryst. B69 (2013) 249-259).
;
_refine_ls_abs_structure_Flack 0.52(8)
_refine_ls_extinction_method none
_refine_ls_goodness_of_fit_ref 1.071
_refine_ls_hydrogen_treatment mixed
_refine_ls_matrix_type full
_refine_ls_number_parameters 734
_refine_ls_number_reflns 12773
_refine_ls_number_restraints 3
_refine_ls_restrained_S_all 1.071
_refine_ls_R_factor_all 0.0246
_refine_ls_R_factor_gt 0.0235
_refine_ls_shift/su_max 0.000
_refine_ls_shift/su_mean 0.000
_refine_ls_structure_factor_coef Fsqd
_refine_ls_weighting_details 'w=1/[\s^2^(Fo^2^)+(0.0330P)^2^+0.0361P] where P=(Fo^2^+2Fc^2^)/3'
_refine_ls_weighting_scheme calc
_refine_ls_wR_factor_gt 0.0577
_refine_ls_wR_factor_ref 0.0584
_reflns_Friedel_coverage 0.959
_reflns_Friedel_fraction_full 1.000
_reflns_Friedel_fraction_max 0.920
_reflns_number_gt 12451
_reflns_number_total 12773
_reflns_threshold_expression 'I > 2\s(I)'
_cod_data_source_file c6ce01469k2.cif
_cod_data_source_block D_2BF4_H2O_150
_cod_depositor_comments 'Adding full bibliography for 7227245--7227250.cif.'
_cod_original_cell_volume 1181.16(4)
_cod_database_code 7227246
_shelx_space_group_comment
;
The symmetry employed for this shelxl refinement is uniquely defined
by the following loop, which should always be used as a source of
symmetry information in preference to the above space-group names.
They are only intended as comments.
;
_olex2_refinement_description
;
1. Twinned data refinement
 Scales: 0.5072(8) 0.4928(8)
2. Fixed Uiso
 At 1.2 times of:
  All C(H,H) groups, All O(H,H,H,H,H,H,H,H,H,H,H,H,H,H,H,H) groups
3.a Secondary CH2 refined with riding coordinates:
 C1(H1A,H1B), C2(H2A,H2B), C3(H3A,H3B), C4(H4A,H4B), C5(H5A,H5B), C6(H6A,H6B),
 C7(H7A,H7B), C8(H8A,H8B), C9(H9A,H9B), C10(H10A,H10B), C11(H11A,H11B),
 C12(H12A,H12B), C13(H13A,H13B), C14(H14A,H14B), C15(H15A,H15B), C16(H16A,H16B),
  C17(H17A,H17B), C18(H18A,H18B), C19(H19A,H19B), C20(H20A,H20B), C21(H21A,
 H21B), C22(H22A,H22B), C23(H23A,H23B), C24(H24A,H24B)
;
_shelx_shelxl_version_number 2014/7
_olex2_submission_special_instructions 'No special instructions were received'

loop_
_space_group_symop_operation_xyz
'x, y, z'

loop_
_atom_site_label
_atom_site_type_symbol
_atom_site_fract_x
_atom_site_fract_y
_atom_site_fract_z
_atom_site_U_iso_or_equiv
_atom_site_adp_type
_atom_site_occupancy
_atom_site_site_symmetry_order
_atom_site_calc_flag
_atom_site_refinement_flags_posn
B1 B 0.3646(4) 0.5686(2) 0.55813(17) 0.0205(5) Uani 1 1 d .
F11 F 0.3715(2) 0.55247(13) 0.45153(10) 0.0304(3) Uani 1 1 d .
F12 F 0.5232(2) 0.53438(13) 0.59930(11) 0.0270(3) Uani 1 1 d .
F13 F 0.3369(2) 0.68239(13) 0.58181(13) 0.0356(4) Uani 1 1 d .
F14 F 0.2370(2) 0.50009(16) 0.60034(13) 0.0376(4) Uani 1 1 d .
B2 B 0.7995(4) 0.5683(2) 0.05178(18) 0.0195(4) Uani 1 1 d .
F21 F 0.7650(2) 0.56413(13) -0.05409(10) 0.0279(3) Uani 1 1 d .
F22 F 0.6590(2) 0.52065(14) 0.10353(11) 0.0283(3) Uani 1 1 d .
F23 F 0.9444(2) 0.50297(14) 0.07307(13) 0.0340(3) Uani 1 1 d .
F24 F 0.8248(3) 0.68043(13) 0.08274(13) 0.0356(4) Uani 1 1 d .
B3 B 0.7999(4) 0.0682(2) 0.10504(18) 0.0195(4) Uani 1 1 d .
F31 F 0.7652(2) 0.06432(13) 0.21093(10) 0.0277(3) Uani 1 1 d .
F32 F 0.9444(2) 0.00298(15) 0.08383(13) 0.0346(4) Uani 1 1 d .
F33 F 0.6595(2) 0.02064(14) 0.05319(11) 0.0283(3) Uani 1 1 d .
F34 F 0.8250(3) 0.18028(13) 0.07410(13) 0.0359(4) Uani 1 1 d .
B4 B 0.3659(4) 1.0690(2) 0.59850(17) 0.0210(5) Uani 1 1 d .
F41 F 0.3715(2) 1.05277(13) 0.70521(10) 0.0310(3) Uani 1 1 d .
F42 F 0.5232(2) 1.03466(13) 0.55741(11) 0.0271(3) Uani 1 1 d .
F43 F 0.2370(2) 1.00017(16) 0.55643(13) 0.0377(4) Uani 1 1 d .
F44 F 0.3373(3) 1.18253(13) 0.57498(13) 0.0359(4) Uani 1 1 d .
B5 B 0.8506(3) 0.2485(2) 0.7331(2) 0.0208(5) Uani 1 1 d .
F51 F 0.9722(3) 0.22866(16) 0.65907(15) 0.0435(4) Uani 1 1 d .
F52 F 0.7031(2) 0.18780(13) 0.70914(12) 0.0313(3) Uani 1 1 d .
F53 F 0.9084(3) 0.21559(16) 0.82835(13) 0.0462(5) Uani 1 1 d .
F54 F 0.8129(3) 0.36607(13) 0.73397(14) 0.0358(4) Uani 1 1 d .
B6 B 0.8508(3) 0.7490(2) 0.42354(19) 0.0208(5) Uani 1 1 d .
F61 F 0.7025(2) 0.68773(13) 0.44765(12) 0.0315(3) Uani 1 1 d .
F62 F 0.8126(3) 0.86599(13) 0.42260(14) 0.0361(4) Uani 1 1 d .
F63 F 0.9082(3) 0.71599(16) 0.32825(13) 0.0466(5) Uani 1 1 d .
F64 F 0.9725(3) 0.72910(16) 0.49780(15) 0.0439(4) Uani 1 1 d .
B7 B 0.3256(4) 0.2408(2) 0.23819(19) 0.0201(5) Uani 1 1 d .
F71 F 0.3820(3) 0.35567(12) 0.22781(13) 0.0346(3) Uani 1 1 d .
F72 F 0.1530(2) 0.23591(14) 0.21751(13) 0.0324(3) Uani 1 1 d .
F73 F 0.4143(2) 0.17388(13) 0.16789(14) 0.0383(4) Uani 1 1 d .
F74 F 0.3585(3) 0.20336(17) 0.33645(13) 0.0431(5) Uani 1 1 d .
B8 B 0.3262(4) 0.7408(2) 0.91857(19) 0.0193(5) Uani 1 1 d .
F81 F 0.3816(3) 0.85546(12) 0.92887(13) 0.0348(3) Uani 1 1 d .
F82 F 0.1529(2) 0.73632(15) 0.93936(13) 0.0329(3) Uani 1 1 d .
F83 F 0.4140(2) 0.67389(14) 0.98870(14) 0.0383(4) Uani 1 1 d .
F84 F 0.3585(3) 0.70328(16) 0.82033(13) 0.0427(4) Uani 1 1 d .
N1 N 0.8796(3) -0.23177(14) 0.78616(14) 0.0170(3) Uani 1 1 d .
N2 N 0.7282(3) -0.06263(15) 0.71415(13) 0.0172(3) Uani 1 1 d .
C1 C 0.9064(3) -0.06337(19) 0.67238(17) 0.0209(4) Uani 1 1 d .
H1A H 0.9610 0.0103 0.6844 0.025 Uiso 1 1 calc R
H1B H 0.9046 -0.0777 0.5989 0.025 Uiso 1 1 calc R
C2 C 1.0051(3) -0.15920(18) 0.72781(17) 0.0197(4) Uani 1 1 d .
H2A H 1.0661 -0.2060 0.6781 0.024 Uiso 1 1 calc R
H2B H 1.0880 -0.1260 0.7748 0.024 Uiso 1 1 calc R
C3 C 0.6336(3) -0.16962(19) 0.68246(18) 0.0217(4) Uani 1 1 d .
H3A H 0.6172 -0.1704 0.6085 0.026 Uiso 1 1 calc R
H3B H 0.5220 -0.1719 0.7152 0.026 Uiso 1 1 calc R
C4 C 0.7397(3) -0.27299(18) 0.71536(18) 0.0228(4) Uani 1 1 d .
H4A H 0.6677 -0.3284 0.7506 0.027 Uiso 1 1 calc R
H4B H 0.7892 -0.3100 0.6555 0.027 Uiso 1 1 calc R
C5 C 0.7321(3) -0.05284(17) 0.82936(15) 0.0187(4) Uani 1 1 d .
H5A H 0.6176 -0.0389 0.8555 0.022 Uiso 1 1 calc R
H5B H 0.8047 0.0109 0.8498 0.022 Uiso 1 1 calc R
C6 C 0.8023(3) -0.16537(17) 0.87323(16) 0.0191(4) Uani 1 1 d .
H6A H 0.8884 -0.1495 0.9251 0.023 Uiso 1 1 calc R
H6B H 0.7107 -0.2093 0.9048 0.023 Uiso 1 1 calc R
N3 N 0.8795(3) 0.26782(14) 0.37048(14) 0.0174(3) Uani 1 1 d .
N4 N 0.7278(3) 0.43751(15) 0.44247(13) 0.0172(3) Uani 1 1 d .
C7 C 0.9063(3) 0.43614(19) 0.48416(17) 0.0208(4) Uani 1 1 d .
H7A H 0.9042 0.4215 0.5576 0.025 Uiso 1 1 calc R
H7B H 0.9609 0.5099 0.4725 0.025 Uiso 1 1 calc R
C8 C 1.0058(3) 0.34108(18) 0.42897(17) 0.0199(4) Uani 1 1 d .
H8A H 1.0883 0.3745 0.3819 0.024 Uiso 1 1 calc R
H8B H 1.0672 0.2945 0.4786 0.024 Uiso 1 1 calc R
C9 C 0.6336(3) 0.33068(19) 0.47430(18) 0.0217(4) Uani 1 1 d .
H9A H 0.5221 0.3282 0.4415 0.026 Uiso 1 1 calc R
H9B H 0.6172 0.3301 0.5483 0.026 Uiso 1 1 calc R
C10 C 0.7404(3) 0.22674(18) 0.44144(18) 0.0222(4) Uani 1 1 d .
H10A H 0.7903 0.1900 0.5014 0.027 Uiso 1 1 calc R
H10B H 0.6685 0.1711 0.4064 0.027 Uiso 1 1 calc R
C11 C 0.7319(3) 0.44711(17) 0.32756(15) 0.0190(4) Uani 1 1 d .
H11A H 0.8047 0.5107 0.3071 0.023 Uiso 1 1 calc R
H11B H 0.6175 0.4611 0.3014 0.023 Uiso 1 1 calc R
C12 C 0.8019(3) 0.33464(17) 0.28358(16) 0.0193(4) Uani 1 1 d .
H12A H 0.7101 0.2908 0.2521 0.023 Uiso 1 1 calc R
H12B H 0.8877 0.3505 0.2316 0.023 Uiso 1 1 calc R
N5 N 0.2878(3) 0.75268(16) 0.27351(14) 0.0198(4) Uani 1 1 d .
N6 N 0.4521(3) 0.92928(15) 0.22611(14) 0.0162(3) Uani 1 1 d .
C13 C 0.5496(3) 0.8251(2) 0.19128(18) 0.0222(4) Uani 1 1 d .
H13A H 0.6670 0.8292 0.2154 0.027 Uiso 1 1 calc R
H13B H 0.5510 0.8214 0.1167 0.027 Uiso 1 1 calc R
C14 C 0.4618(4) 0.7188(2) 0.23525(19) 0.0255(5) Uani 1 1 d .
H14A H 0.4512 0.6603 0.1824 0.031 Uiso 1 1 calc R
H14B H 0.5293 0.6875 0.2913 0.031 Uiso 1 1 calc R
C15 C 0.4293(3) 0.92580(18) 0.34047(15) 0.0213(4) Uani 1 1 d .
H15A H 0.3816 0.9979 0.3645 0.026 Uiso 1 1 calc R
H15B H 0.5390 0.9142 0.3738 0.026 Uiso 1 1 calc R
C16 C 0.3077(4) 0.82652(18) 0.36693(16) 0.0238(5) Uani 1 1 d .
H16A H 0.3543 0.7816 0.4232 0.029 Uiso 1 1 calc R
H16B H 0.1972 0.8565 0.3879 0.029 Uiso 1 1 calc R
C17 C 0.1926(3) 0.8160(2) 0.19117(19) 0.0253(5) Uani 1 1 d .
H17A H 0.0743 0.8273 0.2117 0.030 Uiso 1 1 calc R
H17B H 0.1940 0.7721 0.1277 0.030 Uiso 1 1 calc R
C18 C 0.2800(3) 0.9319(2) 0.17504(18) 0.0224(4) Uani 1 1 d .
H18A H 0.2933 0.9468 0.1021 0.027 Uiso 1 1 calc R
H18B H 0.2106 0.9927 0.2045 0.027 Uiso 1 1 calc R
N7 N 0.2880(3) 0.25251(15) 0.88302(14) 0.0199(4) Uani 1 1 d .
N8 N 0.4523(3) 0.42933(15) 0.93051(14) 0.0162(3) Uani 1 1 d .
C19 C 0.1926(3) 0.3161(2) 0.96536(18) 0.0250(5) Uani 1 1 d .
H19A H 0.1938 0.2722 1.0288 0.030 Uiso 1 1 calc R
H19B H 0.0745 0.3274 0.9448 0.030 Uiso 1 1 calc R
C20 C 0.2802(3) 0.4322(2) 0.98172(18) 0.0232(4) Uani 1 1 d .
H20A H 0.2109 0.4931 0.9523 0.028 Uiso 1 1 calc R
H20B H 0.2935 0.4471 1.0547 0.028 Uiso 1 1 calc R
C21 C 0.4615(4) 0.2185(2) 0.92168(19) 0.0257(5) Uani 1 1 d .
H21A H 0.5291 0.1866 0.8659 0.031 Uiso 1 1 calc R
H21B H 0.4504 0.1604 0.9748 0.031 Uiso 1 1 calc R
C22 C 0.5500(3) 0.3256(2) 0.96537(18) 0.0222(4) Uani 1 1 d .
H22A H 0.5517 0.3221 1.0399 0.027 Uiso 1 1 calc R
H22B H 0.6672 0.3296 0.9409 0.027 Uiso 1 1 calc R
C23 C 0.3075(4) 0.32656(18) 0.78991(16) 0.0232(4) Uani 1 1 d .
H23A H 0.1968 0.3563 0.7691 0.028 Uiso 1 1 calc R
H23B H 0.3542 0.2819 0.7335 0.028 Uiso 1 1 calc R
C24 C 0.4285(3) 0.42611(19) 0.81617(15) 0.0216(4) Uani 1 1 d .
H24A H 0.5381 0.4150 0.7824 0.026 Uiso 1 1 calc R
H24B H 0.3801 0.4982 0.7924 0.026 Uiso 1 1 calc R
O1 O 0.0314(3) 0.05536(15) 0.38519(16) 0.0302(4) Uani 1 1 d .
O2 O 0.0319(3) 0.55523(15) 0.77156(16) 0.0303(4) Uani 1 1 d .
O3 O 0.1481(3) 0.03779(15) 0.91059(14) 0.0279(4) Uani 1 1 d .
O4 O 0.1488(3) 0.53788(15) 0.24615(15) 0.0278(4) Uani 1 1 d .
H4 H 0.667(6) 0.493(3) 0.466(2) 0.033 Uiso 1 1 d R
H2 H 0.682(5) -0.003(3) 0.689(2) 0.033 Uiso 1 1 d R
H4C H 0.219(6) 0.484(3) 0.242(3) 0.033 Uiso 1 1 d R
H3C H 0.201(5) -0.031(3) 0.922(2) 0.033 Uiso 1 1 d R
H1C H -0.048(6) 0.002(3) 0.387(2) 0.033 Uiso 1 1 d R
H3D H 0.079(5) 0.043(3) 0.963(3) 0.033 Uiso 1 1 d R
H1 H 0.934(5) -0.287(3) 0.809(2) 0.033 Uiso 1 1 d R
H7 H 0.220(5) 0.189(3) 0.872(2) 0.033 Uiso 1 1 d R
H8 H 0.513(5) 0.491(3) 0.949(2) 0.033 Uiso 1 1 d R
H4D H 0.105(5) 0.530(3) 0.190(3) 0.033 Uiso 1 1 d R
H6 H 0.512(5) 0.989(3) 0.207(2) 0.033 Uiso 1 1 d R
H2C H 0.096(5) 0.544(3) 0.716(3) 0.033 Uiso 1 1 d R
H1D H 0.068(5) 0.066(3) 0.439(3) 0.033 Uiso 1 1 d R
H2D H -0.034(6) 0.500(3) 0.771(2) 0.033 Uiso 1 1 d R
H3 H 0.934(5) 0.208(3) 0.346(2) 0.033 Uiso 1 1 d R
H5 H 0.232(5) 0.690(3) 0.285(2) 0.033 Uiso 1 1 d R

loop_
_atom_site_aniso_label
_atom_site_aniso_U_11
_atom_site_aniso_U_22
_atom_site_aniso_U_33
_atom_site_aniso_U_23
_atom_site_aniso_U_13
_atom_site_aniso_U_12
B1 0.0212(12) 0.0231(11) 0.0173(11) 0.0006(8) 0.0002(9) 0.0020(10)
F11 0.0372(9) 0.0377(8) 0.0162(6) -0.0038(5) 0.0004(6) -0.0010(7)
F12 0.0218(7) 0.0340(8) 0.0251(7) -0.0003(5) -0.0006(6) 0.0049(6)
F13 0.0500(11) 0.0273(7) 0.0294(7) -0.0048(6) -0.0031(8) 0.0118(7)
F14 0.0297(8) 0.0482(10) 0.0350(8) 0.0081(7) 0.0046(7) -0.0123(8)
B2 0.0189(11) 0.0208(10) 0.0188(10) -0.0022(8) -0.0015(9) 0.0022(9)
F21 0.0311(8) 0.0349(7) 0.0178(6) -0.0004(5) -0.0012(6) -0.0039(6)
F22 0.0260(8) 0.0355(8) 0.0234(6) 0.0011(6) 0.0036(6) -0.0032(7)
F23 0.0239(7) 0.0402(9) 0.0379(8) 0.0003(7) -0.0040(7) 0.0117(7)
F24 0.0473(10) 0.0250(7) 0.0346(7) -0.0076(6) 0.0002(8) -0.0050(7)
B3 0.0189(11) 0.0222(11) 0.0174(10) 0.0009(8) 0.0002(9) 0.0014(10)
F31 0.0306(8) 0.0347(7) 0.0180(6) -0.0004(5) 0.0017(6) -0.0046(6)
F32 0.0239(7) 0.0427(9) 0.0374(8) -0.0006(7) 0.0044(7) 0.0114(7)
F33 0.0245(8) 0.0365(8) 0.0238(7) -0.0016(6) -0.0036(6) -0.0033(6)
F34 0.0472(10) 0.0263(7) 0.0343(7) 0.0084(6) 0.0003(8) -0.0053(7)
B4 0.0222(12) 0.0230(11) 0.0179(11) -0.0012(8) -0.0018(9) 0.0005(10)
F41 0.0391(9) 0.0370(8) 0.0168(6) 0.0030(5) 0.0002(6) -0.0017(7)
F42 0.0221(7) 0.0337(8) 0.0254(7) -0.0004(5) 0.0003(6) 0.0045(6)
F43 0.0290(8) 0.0506(10) 0.0335(8) -0.0089(7) -0.0038(7) -0.0132(8)
F44 0.0517(12) 0.0274(7) 0.0287(7) 0.0036(6) 0.0042(8) 0.0125(7)
B5 0.0215(13) 0.0169(11) 0.0241(11) 0.0024(8) -0.0014(9) -0.0021(9)
F51 0.0378(10) 0.0446(9) 0.0481(10) -0.0034(7) 0.0171(8) 0.0024(8)
F52 0.0270(8) 0.0272(7) 0.0397(8) 0.0013(6) -0.0095(6) -0.0080(6)
F53 0.0579(13) 0.0464(10) 0.0343(8) 0.0120(7) -0.0245(9) -0.0152(9)
F54 0.0353(9) 0.0172(7) 0.0551(10) -0.0018(6) 0.0042(8) 0.0001(6)
B6 0.0225(13) 0.0168(11) 0.0230(11) -0.0023(8) 0.0009(9) -0.0018(9)
F61 0.0268(8) 0.0284(7) 0.0393(8) -0.0013(6) 0.0093(6) -0.0086(6)
F62 0.0342(9) 0.0181(7) 0.0560(10) 0.0018(6) -0.0060(8) -0.0003(6)
F63 0.0589(13) 0.0481(10) 0.0329(8) -0.0124(7) 0.0244(9) -0.0152(10)
F64 0.0375(10) 0.0444(9) 0.0497(10) 0.0042(8) -0.0167(8) 0.0022(8)
B7 0.0187(12) 0.0195(11) 0.0220(11) 0.0011(8) -0.0009(9) -0.0016(9)
F71 0.0346(9) 0.0183(6) 0.0510(9) 0.0036(6) -0.0015(8) -0.0041(6)
F72 0.0189(7) 0.0411(8) 0.0372(8) -0.0006(6) -0.0012(6) -0.0006(6)
F73 0.0375(10) 0.0290(7) 0.0484(9) -0.0032(6) 0.0188(8) 0.0062(7)
F74 0.0573(13) 0.0427(9) 0.0295(8) 0.0109(6) -0.0156(8) -0.0106(9)
B8 0.0167(11) 0.0192(11) 0.0221(11) -0.0010(8) 0.0006(8) -0.0013(8)
F81 0.0339(9) 0.0188(6) 0.0516(9) -0.0043(6) 0.0017(8) -0.0040(6)
F82 0.0195(7) 0.0429(9) 0.0364(8) 0.0009(6) 0.0017(6) -0.0006(7)
F83 0.0368(10) 0.0294(7) 0.0487(9) 0.0022(6) -0.0185(8) 0.0070(7)
F84 0.0554(12) 0.0432(9) 0.0295(8) -0.0106(6) 0.0155(8) -0.0092(8)
N1 0.0184(8) 0.0123(7) 0.0204(8) 0.0006(6) -0.0020(7) 0.0010(7)
N2 0.0187(9) 0.0152(8) 0.0175(8) 0.0026(6) -0.0027(7) -0.0014(7)
C1 0.0200(11) 0.0202(9) 0.0224(9) 0.0015(7) 0.0039(9) -0.0028(8)
C2 0.0170(10) 0.0190(9) 0.0232(9) -0.0019(7) 0.0020(8) -0.0006(8)
C3 0.0208(11) 0.0193(9) 0.0252(10) -0.0005(7) -0.0057(9) -0.0045(8)
C4 0.0257(12) 0.0160(9) 0.0266(10) -0.0022(7) -0.0045(9) -0.0054(9)
C5 0.0229(11) 0.0159(9) 0.0172(8) 0.0008(6) 0.0012(8) 0.0018(8)
C6 0.0219(10) 0.0166(9) 0.0189(9) 0.0021(7) 0.0002(8) 0.0025(8)
N3 0.0187(8) 0.0126(7) 0.0210(8) -0.0008(6) 0.0020(7) -0.0003(7)
N4 0.0185(9) 0.0161(8) 0.0171(8) -0.0022(6) 0.0029(7) -0.0016(7)
C7 0.0204(11) 0.0195(9) 0.0224(9) -0.0016(7) -0.0053(9) -0.0024(8)
C8 0.0169(10) 0.0197(9) 0.0232(9) 0.0005(7) -0.0016(8) -0.0012(8)
C9 0.0200(11) 0.0202(9) 0.0250(10) -0.0008(7) 0.0065(9) -0.0031(8)
C10 0.0253(11) 0.0146(9) 0.0268(10) 0.0029(7) 0.0046(9) -0.0043(8)
C11 0.0248(11) 0.0156(9) 0.0165(8) -0.0005(6) -0.0006(8) 0.0031(8)
C12 0.0213(10) 0.0183(9) 0.0184(9) -0.0029(7) 0.0002(8) 0.0015(8)
N5 0.0245(10) 0.0139(8) 0.0208(8) 0.0004(6) 0.0035(7) -0.0025(7)
N6 0.0155(9) 0.0149(7) 0.0181(8) 0.0006(6) 0.0003(7) -0.0016(7)
C13 0.0184(11) 0.0216(10) 0.0266(10) -0.0040(8) 0.0048(9) 0.0026(8)
C14 0.0273(13) 0.0183(9) 0.0310(11) -0.0001(8) 0.0038(10) 0.0029(9)
C15 0.0260(11) 0.0218(9) 0.0160(9) -0.0036(7) 0.0005(8) 0.0005(8)
C16 0.0380(13) 0.0181(9) 0.0151(9) 0.0003(7) 0.0042(9) -0.0002(9)
C17 0.0214(11) 0.0273(11) 0.0271(11) 0.0044(8) -0.0048(9) -0.0045(9)
C18 0.0209(11) 0.0235(10) 0.0228(9) 0.0069(7) -0.0044(9) -0.0012(9)
N7 0.0252(10) 0.0146(8) 0.0198(8) -0.0006(6) -0.0045(7) -0.0014(7)
N8 0.0160(9) 0.0150(7) 0.0176(8) -0.0016(6) -0.0005(7) -0.0008(7)
C19 0.0210(11) 0.0280(11) 0.0260(10) -0.0051(8) 0.0046(9) -0.0056(9)
C20 0.0204(11) 0.0255(10) 0.0236(10) -0.0082(8) 0.0040(9) -0.0004(9)
C21 0.0278(13) 0.0177(9) 0.0315(11) 0.0010(8) -0.0036(10) 0.0023(9)
C22 0.0196(11) 0.0226(10) 0.0246(10) 0.0031(8) -0.0042(9) 0.0039(9)
C23 0.0351(13) 0.0188(9) 0.0156(9) -0.0010(7) -0.0046(9) -0.0001(9)
C24 0.0249(11) 0.0234(9) 0.0165(9) 0.0035(7) -0.0005(8) 0.0000(9)
O1 0.0261(9) 0.0226(8) 0.0418(10) 0.0029(7) -0.0055(8) 0.0018(7)
O2 0.0258(9) 0.0224(8) 0.0426(10) -0.0040(7) 0.0052(8) 0.0010(7)
O3 0.0312(9) 0.0195(8) 0.0330(9) 0.0009(6) 0.0058(8) -0.0011(7)
O4 0.0309(9) 0.0189(7) 0.0337(9) -0.0016(6) -0.0054(8) 0.0010(7)

loop_
_atom_type_symbol
_atom_type_description
_atom_type_scat_dispersion_real
_atom_type_scat_dispersion_imag
_atom_type_scat_source
C C 0.0033 0.0016 'International Tables Vol C Tables 4.2.6.8 and 6.1.1.4'
H H 0.0000 0.0000 'International Tables Vol C Tables 4.2.6.8 and 6.1.1.4'
B B 0.0013 0.0007 'International Tables Vol C Tables 4.2.6.8 and 6.1.1.4'
N N 0.0061 0.0033 'International Tables Vol C Tables 4.2.6.8 and 6.1.1.4'
O O 0.0106 0.0060 'International Tables Vol C Tables 4.2.6.8 and 6.1.1.4'
F F 0.0171 0.0103 'International Tables Vol C Tables 4.2.6.8 and 6.1.1.4'

loop_
_geom_angle_atom_site_label_1
_geom_angle_atom_site_label_2
_geom_angle_atom_site_label_3
_geom_angle
F11 B1 F12 107.8(2)
F13 B1 F11 110.88(19)
F13 B1 F12 109.0(2)
F13 B1 F14 110.5(2)
F14 B1 F11 110.0(2)
F14 B1 F12 108.60(19)
F22 B2 F21 107.9(2)
F23 B2 F21 109.42(19)
F23 B2 F22 108.95(19)
F24 B2 F21 110.27(19)
F24 B2 F22 110.3(2)
F24 B2 F23 110.0(2)
F32 B3 F31 109.5(2)
F32 B3 F33 108.97(18)
F33 B3 F31 107.9(2)
F34 B3 F31 110.09(18)
F34 B3 F32 110.1(2)
F34 B3 F33 110.1(2)
F42 B4 F41 108.2(2)
F43 B4 F41 109.4(2)
F43 B4 F42 108.62(19)
F44 B4 F41 110.81(18)
F44 B4 F42 109.4(2)
F44 B4 F43 110.3(2)
F51 B5 F52 109.4(2)
F51 B5 F53 111.0(2)
F51 B5 F54 108.4(2)
F52 B5 F54 108.9(2)
F53 B5 F52 109.5(2)
F53 B5 F54 109.5(2)
F62 B6 F61 108.9(2)
F63 B6 F61 109.33(19)
F63 B6 F62 109.6(2)
F63 B6 F64 111.2(2)
F64 B6 F61 109.3(2)
F64 B6 F62 108.6(2)
F72 B7 F71 109.0(2)
F72 B7 F73 109.7(2)
F73 B7 F71 108.2(2)
F74 B7 F71 109.3(2)
F74 B7 F72 110.6(2)
F74 B7 F73 109.9(2)
F82 B8 F81 108.5(2)
F83 B8 F81 108.6(2)
F83 B8 F82 109.7(2)
F84 B8 F81 109.5(2)
F84 B8 F82 110.5(2)
F84 B8 F83 110.1(2)
C2 N1 C4 110.13(17)
C2 N1 H1 107(3)
C4 N1 H1 110(2)
C6 N1 C2 110.80(16)
C6 N1 C4 109.50(19)
C6 N1 H1 110(2)
C1 N2 C3 110.67(18)
C1 N2 C5 110.10(17)
C1 N2 H2 105(3)
C3 N2 H2 111(3)
C5 N2 C3 110.22(17)
C5 N2 H2 109(2)
N2 C1 H1A 110.2
N2 C1 H1B 110.2
N2 C1 C2 107.55(17)
H1A C1 H1B 108.5
C2 C1 H1A 110.2
C2 C1 H1B 110.2
N1 C2 C1 108.53(18)
N1 C2 H2A 110.0
N1 C2 H2B 110.0
C1 C2 H2A 110.0
C1 C2 H2B 110.0
H2A C2 H2B 108.4
N2 C3 H3A 110.1
N2 C3 H3B 110.1
N2 C3 C4 108.04(19)
H3A C3 H3B 108.4
C4 C3 H3A 110.1
C4 C3 H3B 110.1
N1 C4 C3 108.35(17)
N1 C4 H4A 110.0
N1 C4 H4B 110.0
C3 C4 H4A 110.0
C3 C4 H4B 110.0
H4A C4 H4B 108.4
N2 C5 H5A 110.0
N2 C5 H5B 110.0
N2 C5 C6 108.31(16)
H5A C5 H5B 108.4
C6 C5 H5A 110.0
C6 C5 H5B 110.0
N1 C6 C5 107.72(16)
N1 C6 H6A 110.2
N1 C6 H6B 110.2
C5 C6 H6A 110.2
C5 C6 H6B 110.2
H6A C6 H6B 108.5
C8 N3 H3 108(3)
C10 N3 C8 110.03(16)
C10 N3 H3 109(2)
C12 N3 C8 110.55(16)
C12 N3 C10 109.56(19)
C12 N3 H3 110(2)
C7 N4 C9 110.34(18)
C7 N4 C11 110.02(17)
C7 N4 H4 113(3)
C9 N4 H4 105(3)
C11 N4 C9 110.28(16)
C11 N4 H4 108(2)
N4 C7 H7A 110.1
N4 C7 H7B 110.1
N4 C7 C8 108.11(16)
H7A C7 H7B 108.4
C8 C7 H7A 110.1
C8 C7 H7B 110.1
N3 C8 C7 108.25(18)
N3 C8 H8A 110.0
N3 C8 H8B 110.0
C7 C8 H8A 110.0
C7 C8 H8B 110.0
H8A C8 H8B 108.4
N4 C9 H9A 110.1
N4 C9 H9B 110.1
N4 C9 C10 108.08(19)
H9A C9 H9B 108.4
C10 C9 H9A 110.1
C10 C9 H9B 110.1
N3 C10 C9 108.29(17)
N3 C10 H10A 110.0
N3 C10 H10B 110.0
C9 C10 H10A 110.0
C9 C10 H10B 110.0
H10A C10 H10B 108.4
N4 C11 H11A 110.0
N4 C11 H11B 110.0
N4 C11 C12 108.45(16)
H11A C11 H11B 108.4
C12 C11 H11A 110.0
C12 C11 H11B 110.0
N3 C12 C11 107.86(16)
N3 C12 H12A 110.1
N3 C12 H12B 110.1
C11 C12 H12A 110.1
C11 C12 H12B 110.1
H12A C12 H12B 108.4
C14 N5 H5 107(3)
C16 N5 C14 109.0(2)
C16 N5 C17 110.45(17)
C16 N5 H5 114(2)
C17 N5 C14 110.03(19)
C17 N5 H5 106(2)
C13 N6 H6 106(2)
C15 N6 C13 109.74(17)
C15 N6 C18 109.48(18)
C15 N6 H6 112(2)
C18 N6 C13 109.73(17)
C18 N6 H6 110(2)
N6 C13 H13A 110.0
N6 C13 H13B 110.0
N6 C13 C14 108.29(19)
H13A C13 H13B 108.4
C14 C13 H13A 110.0
C14 C13 H13B 110.0
N5 C14 C13 108.54(18)
N5 C14 H14A 110.0
N5 C14 H14B 110.0
C13 C14 H14A 110.0
C13 C14 H14B 110.0
H14A C14 H14B 108.4
N6 C15 H15A 110.0
N6 C15 H15B 110.0
N6 C15 C16 108.45(17)
H15A C15 H15B 108.4
C16 C15 H15A 110.0
C16 C15 H15B 110.0
N5 C16 C15 108.35(17)
N5 C16 H16A 110.0
N5 C16 H16B 110.0
C15 C16 H16A 110.0
C15 C16 H16B 110.0
H16A C16 H16B 108.4
N5 C17 H17A 110.1
N5 C17 H17B 110.1
N5 C17 C18 108.12(19)
H17A C17 H17B 108.4
C18 C17 H17A 110.1
C18 C17 H17B 110.1
N6 C18 C17 108.80(18)
N6 C18 H18A 109.9
N6 C18 H18B 109.9
C17 C18 H18A 109.9
C17 C18 H18B 109.9
H18A C18 H18B 108.3
C19 N7 H7 103(2)
C21 N7 C19 109.89(18)
C21 N7 H7 111(2)
C23 N7 C19 110.16(17)
C23 N7 C21 109.4(2)
C23 N7 H7 113(2)
C20 N8 H8 110(2)
C22 N8 C20 109.88(18)
C22 N8 H8 107(2)
C24 N8 C20 109.24(18)
C24 N8 C22 110.07(17)
C24 N8 H8 110(2)
N7 C19 H19A 110.0
N7 C19 H19B 110.0
N7 C19 C20 108.25(19)
H19A C19 H19B 108.4
C20 C19 H19A 110.0
C20 C19 H19B 110.0
N8 C20 C19 108.59(17)
N8 C20 H20A 110.0
N8 C20 H20B 110.0
C19 C20 H20A 110.0
C19 C20 H20B 110.0
H20A C20 H20B 108.4
N7 C21 H21A 110.0
N7 C21 H21B 110.0
N7 C21 C22 108.46(18)
H21A C21 H21B 108.4
C22 C21 H21A 110.0
C22 C21 H21B 110.0
N8 C22 C21 108.26(19)
N8 C22 H22A 110.0
N8 C22 H22B 110.0
C21 C22 H22A 110.0
C21 C22 H22B 110.0
H22A C22 H22B 108.4
N7 C23 H23A 110.0
N7 C23 H23B 110.0
N7 C23 C24 108.56(17)
H23A C23 H23B 108.4
C24 C23 H23A 110.0
C24 C23 H23B 110.0
N8 C24 C23 108.43(17)
N8 C24 H24A 110.0
N8 C24 H24B 110.0
C23 C24 H24A 110.0
C23 C24 H24B 110.0
H24A C24 H24B 108.4
H1C O1 H1D 111(3)
H2C O2 H2D 103(3)
H3C O3 H3D 103(3)
H4C O4 H4D 98(3)

loop_
_geom_bond_atom_site_label_1
_geom_bond_atom_site_label_2
_geom_bond_distance
B1 F11 1.399(3)
B1 F12 1.407(3)
B1 F13 1.376(3)
B1 F14 1.389(3)
B2 F21 1.403(3)
B2 F22 1.401(3)
B2 F23 1.391(3)
B2 F24 1.379(3)
B3 F31 1.404(3)
B3 F32 1.387(3)
B3 F33 1.401(3)
B3 F34 1.379(3)
B4 F41 1.401(3)
B4 F42 1.398(3)
B4 F43 1.398(3)
B4 F44 1.374(3)
B5 F51 1.371(3)
B5 F52 1.387(3)
B5 F53 1.373(3)
B5 F54 1.400(3)
B6 F61 1.395(3)
B6 F62 1.394(3)
B6 F63 1.372(3)
B6 F64 1.375(3)
B7 F71 1.414(3)
B7 F72 1.376(3)
B7 F73 1.386(3)
B7 F74 1.374(3)
B8 F81 1.409(3)
B8 F82 1.381(3)
B8 F83 1.381(3)
B8 F84 1.373(3)
N1 C2 1.500(3)
N1 C4 1.507(3)
N1 C6 1.497(3)
N1 H1 0.83(4)
N2 C1 1.494(3)
N2 C3 1.505(3)
N2 C5 1.502(3)
N2 H2 0.85(3)
C1 H1A 0.9700
C1 H1B 0.9700
C1 C2 1.535(3)
C2 H2A 0.9700
C2 H2B 0.9700
C3 H3A 0.9700
C3 H3B 0.9700
C3 C4 1.522(3)
C4 H4A 0.9700
C4 H4B 0.9700
C5 H5A 0.9700
C5 H5B 0.9700
C5 C6 1.530(3)
C6 H6A 0.9700
C6 H6B 0.9700
N3 C8 1.509(3)
N3 C10 1.503(3)
N3 C12 1.500(3)
N3 H3 0.87(4)
N4 C7 1.496(3)
N4 C9 1.503(3)
N4 C11 1.498(3)
N4 H4 0.86(4)
C7 H7A 0.9700
C7 H7B 0.9700
C7 C8 1.530(3)
C8 H8A 0.9700
C8 H8B 0.9700
C9 H9A 0.9700
C9 H9B 0.9700
C9 C10 1.530(3)
C10 H10A 0.9700
C10 H10B 0.9700
C11 H11A 0.9700
C11 H11B 0.9700
C11 C12 1.529(3)
C12 H12A 0.9700
C12 H12B 0.9700
N5 C14 1.500(3)
N5 C16 1.496(3)
N5 C17 1.497(3)
N5 H5 0.86(4)
N6 C13 1.501(3)
N6 C15 1.498(3)
N6 C18 1.499(3)
N6 H6 0.87(4)
C13 H13A 0.9700
C13 H13B 0.9700
C13 C14 1.526(3)
C14 H14A 0.9700
C14 H14B 0.9700
C15 H15A 0.9700
C15 H15B 0.9700
C15 C16 1.534(3)
C16 H16A 0.9700
C16 H16B 0.9700
C17 H17A 0.9700
C17 H17B 0.9700
C17 C18 1.526(3)
C18 H18A 0.9700
C18 H18B 0.9700
N7 C19 1.499(3)
N7 C21 1.498(3)
N7 C23 1.493(3)
N7 H7 0.92(4)
N8 C20 1.500(3)
N8 C22 1.499(3)
N8 C24 1.498(3)
N8 H8 0.89(4)
C19 H19A 0.9700
C19 H19B 0.9700
C19 C20 1.529(3)
C20 H20A 0.9700
C20 H20B 0.9700
C21 H21A 0.9700
C21 H21B 0.9700
C21 C22 1.534(3)
C22 H22A 0.9700
C22 H22B 0.9700
C23 H23A 0.9700
C23 H23B 0.9700
C23 C24 1.533(3)
C24 H24A 0.9700
C24 H24B 0.9700
O1 H1C 0.88(4)
O1 H1D 0.77(4)
O2 H2C 0.89(4)
O2 H2D 0.82(4)
O3 H3C 0.92(4)
O3 H3D 0.87(4)
O4 H4C 0.84(4)
O4 H4D 0.81(4)

loop_
_geom_torsion_atom_site_label_1
_geom_torsion_atom_site_label_2
_geom_torsion_atom_site_label_3
_geom_torsion_atom_site_label_4
_geom_torsion
N2 C1 C2 N1 11.6(2)
N2 C3 C4 N1 11.7(3)
N2 C5 C6 N1 13.3(2)
C1 N2 C3 C4 54.3(2)
C1 N2 C5 C6 -69.6(2)
C2 N1 C4 C3 -67.6(2)
C2 N1 C6 C5 52.3(2)
C3 N2 C1 C2 -68.1(2)
C3 N2 C5 C6 52.8(2)
C4 N1 C2 C1 53.5(2)
C4 N1 C6 C5 -69.3(2)
C5 N2 C1 C2 54.0(2)
C5 N2 C3 C4 -67.7(2)
C6 N1 C2 C1 -67.8(2)
C6 N1 C4 C3 54.5(2)
N4 C7 C8 N3 -12.1(2)
N4 C9 C10 N3 -11.9(3)
N4 C11 C12 N3 -13.4(2)
C7 N4 C9 C10 -54.1(2)
C7 N4 C11 C12 69.3(2)
C8 N3 C10 C9 67.7(2)
C8 N3 C12 C11 -52.2(2)
C9 N4 C7 C8 68.4(2)
C9 N4 C11 C12 -52.6(2)
C10 N3 C8 C7 -53.4(2)
C10 N3 C12 C11 69.2(2)
C11 N4 C7 C8 -53.5(2)
C11 N4 C9 C10 67.7(2)
C12 N3 C8 C7 67.7(2)
C12 N3 C10 C9 -54.1(2)
N5 C17 C18 N6 14.3(3)
N6 C13 C14 N5 14.4(3)
N6 C15 C16 N5 12.9(3)
C13 N6 C15 C16 -68.1(2)
C13 N6 C18 C17 51.6(2)
C14 N5 C16 C15 53.0(2)
C14 N5 C17 C18 -68.7(2)
C15 N6 C13 C14 51.8(3)
C15 N6 C18 C17 -68.9(2)
C16 N5 C14 C13 -69.6(2)
C16 N5 C17 C18 51.8(3)
C17 N5 C14 C13 51.7(2)
C17 N5 C16 C15 -68.0(3)
C18 N6 C13 C14 -68.6(2)
C18 N6 C15 C16 52.4(2)
N7 C19 C20 N8 -14.1(3)
N7 C21 C22 N8 -14.0(3)
N7 C23 C24 N8 -12.7(3)
C19 N7 C21 C22 -52.0(2)
C19 N7 C23 C24 67.9(2)
C20 N8 C22 C21 68.5(2)
C20 N8 C24 C23 -52.9(2)
C21 N7 C19 C20 68.8(2)
C21 N7 C23 C24 -53.0(2)
C22 N8 C20 C19 -51.8(2)
C22 N8 C24 C23 67.8(2)
C23 N7 C19 C20 -51.8(3)
C23 N7 C21 C22 69.1(2)
C24 N8 C20 C19 69.0(2)
C24 N8 C22 C21 -51.8(3)

loop_
_twin_individual_id
_twin_individual_mass_fraction_refined
1 0.5072(8)
2 0.4928(8)
